data_7103026
loop_
_publ_author_name
'Metrangolo, Pierangelo'
'Meyer, Frank'
'Pilati, Tullio'
'Resnati, Giuseppe'
'Terraneo, Giancarlo'

_publ_section_title
;
 Mutual induced coordination in halogen-bonded anionic assemblies with
 (6,3) cation-templated topologies.
;
_journal_issue 14
_journal_name_full 'Chemical communications (Cambridge, England)'
_journal_page_first 1635
_journal_page_last 1637
_journal_paper_doi 10.1039/b716879a
_journal_year 2008
_chemical_formula_moiety 'C18 H36 K N2 O6 1+, I 1-, C6 F3 I3'
_chemical_formula_sum 'C24 H36 F3 I4 K N2 O6'
_chemical_formula_weight 1052.25
_chemical_name_systematic
;
?
;
_space_group_IT_number 14
_symmetry_cell_setting monoclinic
_symmetry_space_group_name_Hall '-P 2ybc'
_symmetry_space_group_name_H-M 'P 1 21/c 1'
_atom_sites_solution_hydrogens geom
_atom_sites_solution_primary direct
_atom_sites_solution_secondary difmap
_audit_creation_method SHELXL-97
_cell_angle_alpha 90.00
_cell_angle_beta 91.89(2)
_cell_angle_gamma 90.00
_cell_formula_units_Z 4
_cell_length_a 12.2152(15)
_cell_length_b 14.222(2)
_cell_length_c 20.531(2)
_cell_measurement_reflns_used 21951
_cell_measurement_temperature 295(2)
_cell_measurement_theta_max 28.185
_cell_measurement_theta_min 2.199
_cell_volume 3564.8(8)
_computing_cell_refinement 'Bruker SMART'
_computing_data_collection 'Bruker SMART'
_computing_data_reduction 'Bruker SAINT'
_computing_molecular_graphics 'ORTEPIII (Burnett & Johnson,1996)'
_computing_publication_material 'SHELXL-97 (Sheldrick, 1997)'
_computing_structure_refinement 'SHELXL-97 (Sheldrick, 1997)'
_computing_structure_solution
;
M.C. Burla, M. Camalli, B. Carrozzini, G.L. Cascarano, C. Giacovazzo,
G. Polidori, R. Spagna (2003).
SIR2002: the program. J. Appl. Cryst. 36,1103
;
_diffrn_ambient_temperature 295(2)
_diffrn_measured_fraction_theta_full 1.000
_diffrn_measured_fraction_theta_max 1.000
_diffrn_measurement_device_type 'Bruker SMART APEX'
_diffrn_measurement_method 'phi and omega scans'
_diffrn_radiation_monochromator graphite
_diffrn_radiation_source 'fine-focus sealed tube'
_diffrn_radiation_type MoK\a
_diffrn_radiation_wavelength 0.71073
_diffrn_reflns_av_R_equivalents 0.0294
_diffrn_reflns_av_sigmaI/netI 0.0166
_diffrn_reflns_limit_h_max 16
_diffrn_reflns_limit_h_min -16
_diffrn_reflns_limit_k_max 18
_diffrn_reflns_limit_k_min 0
_diffrn_reflns_limit_l_max 27
_diffrn_reflns_limit_l_min 0
_diffrn_reflns_number 73188
_diffrn_reflns_theta_full 28.25
_diffrn_reflns_theta_max 28.25
_diffrn_reflns_theta_min 1.67
_diffrn_standards_decay_% 0.0
_exptl_absorpt_coefficient_mu 3.664
_exptl_absorpt_correction_T_max 1.000000
_exptl_absorpt_correction_T_min 0.667705
_exptl_absorpt_correction_type multi-scan
_exptl_absorpt_process_details 'SADABS (Bruker, 1997)'
_exptl_crystal_colour colourless
_exptl_crystal_density_diffrn 1.961
_exptl_crystal_density_method 'not measured'
_exptl_crystal_description prism
_exptl_crystal_F_000 2000
_exptl_crystal_size_max 0.29
_exptl_crystal_size_mid 0.16
_exptl_crystal_size_min 0.13
_refine_diff_density_max 2.450
_refine_diff_density_min -1.540
_refine_diff_density_rms 0.087
_refine_ls_extinction_coef 0.00060(7)
_refine_ls_extinction_expression Fc^*^=kFc[1+0.001xFc^2^\l^3^/sin(2\q)]^-1/4^
_refine_ls_extinction_method SHELXL
_refine_ls_goodness_of_fit_ref 1.049
_refine_ls_hydrogen_treatment noref
_refine_ls_matrix_type full
_refine_ls_number_parameters 362
_refine_ls_number_reflns 8821
_refine_ls_number_restraints 0
_refine_ls_restrained_S_all 1.049
_refine_ls_R_factor_all 0.0398
_refine_ls_R_factor_gt 0.0330
_refine_ls_shift/su_max 0.002
_refine_ls_shift/su_mean 0.000
_refine_ls_structure_factor_coef Fsqd
_refine_ls_weighting_details 'w=1/[\s^2^(Fo^2^)+(0.0406P)^2^+4.4791P] where P=(Fo^2^+2Fc^2^)/3'
_refine_ls_weighting_scheme calc
_refine_ls_wR_factor_gt 0.0849
_refine_ls_wR_factor_ref 0.0896
_reflns_number_gt 7454
_reflns_number_total 8821
_reflns_threshold_expression >2s\(I)
_cod_data_source_file b716879a.txt
_cod_data_source_block re186
_cod_original_sg_symbol_H-M P21/c
_cod_database_code 7103026

loop_
_symmetry_equiv_pos_as_xyz
'x, y, z'
'-x, y+1/2, -z+1/2'
'-x, -y, -z'
'x, -y-1/2, z-1/2'

loop_
_atom_site_label
_atom_site_type_symbol
_atom_site_fract_x
_atom_site_fract_y
_atom_site_fract_z
_atom_site_U_iso_or_equiv
_atom_site_adp_type
_atom_site_occupancy
_atom_site_symmetry_multiplicity
_atom_site_calc_flag
_atom_site_refinement_flags
_atom_site_disorder_assembly
_atom_site_disorder_group
I1 I 0.38072(2) 0.53123(3) 0.326664(16) 0.07790(11) Uani 1 1 d . . .
I2 I 0.76083(2) 0.788517(19) 0.256684(12) 0.06090(8) Uani 1 1 d . . .
I3 I 0.77253(2) 0.57910(2) 0.512661(13) 0.06378(9) Uani 1 1 d . . .
F1 F 0.5319(2) 0.6740(2) 0.24956(12) 0.0796(7) Uani 1 1 d . . .
F2 F 0.8350(2) 0.70569(19) 0.39227(13) 0.0756(7) Uani 1 1 d . . .
F3 F 0.5510(2) 0.5012(2) 0.44357(12) 0.0784(7) Uani 1 1 d . . .
C19 C 0.5377(3) 0.5858(3) 0.34615(19) 0.0577(9) Uani 1 1 d . . .
C20 C 0.5860(3) 0.6496(3) 0.30532(18) 0.0570(9) Uani 1 1 d . . .
C21 C 0.6864(3) 0.6904(3) 0.31882(18) 0.0539(8) Uani 1 1 d . . .
C22 C 0.7377(3) 0.6658(3) 0.37708(19) 0.0561(8) Uani 1 1 d . . .
C23 C 0.6953(3) 0.6035(3) 0.42105(18) 0.0541(8) Uani 1 1 d . . .
C24 C 0.5954(3) 0.5633(3) 0.40316(19) 0.0559(8) Uani 1 1 d . . .
I4 I 0.10029(2) 0.44698(2) 0.330458(12) 0.06021(8) Uani 1 1 d . . .
K K 0.25294(6) 0.87109(6) 0.48254(4) 0.05339(18) Uani 1 1 d . . .
C1 C 0.3642(7) 0.9316(6) 0.3199(3) 0.124(3) Uani 1 1 d . . .
H1A H 0.3764 0.9711 0.2823 0.149 Uiso 1 1 calc R . .
H1B H 0.3526 0.8678 0.3044 0.149 Uiso 1 1 calc R . .
C2 C 0.4648(7) 0.9338(6) 0.3642(4) 0.130(3) Uani 1 1 d . . .
H2A H 0.5286 0.9154 0.3404 0.156 Uiso 1 1 calc R . .
H2B H 0.4767 0.9970 0.3809 0.156 Uiso 1 1 calc R . .
O1 O 0.4493(3) 0.8720(4) 0.4154(2) 0.1046(13) Uani 1 1 d . . .
C3 C 0.5458(5) 0.8590(7) 0.4539(4) 0.136(3) Uani 1 1 d . . .
H3A H 0.5662 0.9179 0.4749 0.163 Uiso 1 1 calc R . .
H3B H 0.6050 0.8403 0.4263 0.163 Uiso 1 1 calc R . .
C4 C 0.5297(5) 0.7861(6) 0.5042(4) 0.128(3) Uani 1 1 d . . .
H4A H 0.5046 0.7283 0.4835 0.154 Uiso 1 1 calc R . .
H4B H 0.5988 0.7733 0.5271 0.154 Uiso 1 1 calc R . .
O2 O 0.4536(3) 0.8158(3) 0.5480(2) 0.0894(10) Uani 1 1 d . . .
C5 C 0.4399(5) 0.7497(4) 0.6021(4) 0.106(2) Uani 1 1 d . . .
H5A H 0.5082 0.7448 0.6274 0.127 Uiso 1 1 calc R . .
H5B H 0.4220 0.6879 0.5849 0.127 Uiso 1 1 calc R . .
C6 C 0.3519(5) 0.7816(5) 0.6448(3) 0.1023(19) Uani 1 1 d . . .
H6A H 0.3515 0.7417 0.6831 0.123 Uiso 1 1 calc R . .
H6B H 0.3680 0.8452 0.6593 0.123 Uiso 1 1 calc R . .
N1 N 0.2447(4) 0.7802(3) 0.6138(2) 0.0809(11) Uani 1 1 d . . .
C7 C 0.2071(5) 0.6823(4) 0.6049(3) 0.0955(17) Uani 1 1 d . . .
H7A H 0.1845 0.6581 0.6465 0.115 Uiso 1 1 calc R . .
H7B H 0.2680 0.6443 0.5910 0.115 Uiso 1 1 calc R . .
C8 C 0.1139(4) 0.6723(4) 0.5560(3) 0.0823(14) Uani 1 1 d . . .
H8A H 0.0882 0.6078 0.5550 0.099 Uiso 1 1 calc R . .
H8B H 0.0536 0.7125 0.5679 0.099 Uiso 1 1 calc R . .
O3 O 0.1510(2) 0.6984(2) 0.49388(15) 0.0669(7) Uani 1 1 d . . .
C9 C 0.0697(3) 0.6787(3) 0.4450(2) 0.0696(11) Uani 1 1 d . . .
H9A H 0.0028 0.7121 0.4546 0.083 Uiso 1 1 calc R . .
H9B H 0.0537 0.6119 0.4447 0.083 Uiso 1 1 calc R . .
C10 C 0.1070(4) 0.7075(3) 0.3805(2) 0.0739(12) Uani 1 1 d . . .
H10A H 0.1764 0.6774 0.3721 0.089 Uiso 1 1 calc R . .
H10B H 0.0541 0.6876 0.3471 0.089 Uiso 1 1 calc R . .
O4 O 0.1197(3) 0.8067(2) 0.37796(14) 0.0713(8) Uani 1 1 d . . .
C11 C 0.1407(6) 0.8362(5) 0.3138(2) 0.1007(18) Uani 1 1 d . . .
H11A H 0.0771 0.8237 0.2856 0.121 Uiso 1 1 calc R . .
H11B H 0.2021 0.8012 0.2974 0.121 Uiso 1 1 calc R . .
C12 C 0.1657(7) 0.9378(5) 0.3132(3) 0.114(2) Uani 1 1 d . . .
H12A H 0.1748 0.9575 0.2685 0.137 Uiso 1 1 calc R . .
H12B H 0.1036 0.9718 0.3297 0.137 Uiso 1 1 calc R . .
N2 N 0.2646(5) 0.9641(3) 0.3521(2) 0.0921(13) Uani 1 1 d . . .
C13 C 0.2715(7) 1.0638(5) 0.3619(3) 0.119(2) Uani 1 1 d . . .
H13A H 0.2650 1.0946 0.3197 0.143 Uiso 1 1 calc R . .
H13B H 0.3434 1.0786 0.3806 0.143 Uiso 1 1 calc R . .
C14 C 0.1873(6) 1.1032(4) 0.4047(3) 0.107(2) Uani 1 1 d . . .
H14A H 0.1947 1.1711 0.4066 0.129 Uiso 1 1 calc R . .
H14B H 0.1149 1.0887 0.3866 0.129 Uiso 1 1 calc R . .
O5 O 0.1993(3) 1.0646(2) 0.46957(19) 0.0814(9) Uani 1 1 d . . .
C15 C 0.1206(5) 1.0978(4) 0.5104(3) 0.0897(16) Uani 1 1 d . . .
H15A H 0.0494 1.0732 0.4967 0.108 Uiso 1 1 calc R . .
H15B H 0.1175 1.1658 0.5080 0.108 Uiso 1 1 calc R . .
C16 C 0.1469(4) 1.0683(3) 0.5784(3) 0.0843(15) Uani 1 1 d . . .
H16A H 0.2181 1.0931 0.5919 0.101 Uiso 1 1 calc R . .
H16B H 0.0930 1.0943 0.6070 0.101 Uiso 1 1 calc R . .
O6 O 0.1479(3) 0.9679(2) 0.58436(16) 0.0787(9) Uani 1 1 d . . .
C17 C 0.1790(6) 0.9392(5) 0.6472(3) 0.0982(18) Uani 1 1 d . . .
H17A H 0.1338 0.9707 0.6785 0.118 Uiso 1 1 calc R . .
H17B H 0.2547 0.9568 0.6565 0.118 Uiso 1 1 calc R . .
C18 C 0.1670(6) 0.8357(5) 0.6539(2) 0.1024(19) Uani 1 1 d . . .
H18A H 0.0925 0.8184 0.6412 0.123 Uiso 1 1 calc R . .
H18B H 0.1787 0.8189 0.6994 0.123 Uiso 1 1 calc R . .

loop_
_atom_site_aniso_label
_atom_site_aniso_U_11
_atom_site_aniso_U_22
_atom_site_aniso_U_33
_atom_site_aniso_U_23
_atom_site_aniso_U_13
_atom_site_aniso_U_12
I1 0.05717(16) 0.1048(2) 0.07112(18) 0.00127(16) -0.00801(13) -0.02435(15)
I2 0.07351(17) 0.05811(15) 0.05051(14) 0.00353(10) -0.00656(11) -0.01102(11)
I3 0.06165(16) 0.07336(18) 0.05555(15) 0.01185(12) -0.01004(11) 0.00072(12)
F1 0.0687(15) 0.112(2) 0.0565(13) 0.0167(13) -0.0219(11) -0.0209(14)
F2 0.0638(14) 0.0882(17) 0.0730(15) 0.0177(13) -0.0257(12) -0.0271(12)
F3 0.0715(15) 0.0973(19) 0.0664(15) 0.0206(14) 0.0007(12) -0.0238(14)
C19 0.0494(19) 0.070(2) 0.053(2) -0.0050(17) -0.0015(15) -0.0120(17)
C20 0.0530(19) 0.070(2) 0.0474(18) -0.0014(17) -0.0081(15) -0.0017(17)
C21 0.057(2) 0.057(2) 0.0476(18) 0.0017(15) -0.0048(15) -0.0066(16)
C22 0.0523(19) 0.059(2) 0.056(2) 0.0017(16) -0.0105(16) -0.0079(16)
C23 0.0518(19) 0.061(2) 0.0487(18) 0.0037(16) -0.0079(15) 0.0006(16)
C24 0.055(2) 0.061(2) 0.0516(19) 0.0039(16) 0.0019(16) -0.0049(16)
I4 0.05896(15) 0.07014(17) 0.05133(14) -0.00996(11) -0.00114(10) -0.00069(11)
K 0.0515(4) 0.0570(4) 0.0516(4) -0.0041(3) -0.0007(3) -0.0021(3)
C1 0.157(7) 0.144(6) 0.075(4) 0.000(4) 0.047(4) -0.030(5)
C2 0.115(6) 0.161(7) 0.117(6) -0.015(5) 0.050(5) -0.041(5)
O1 0.069(2) 0.146(4) 0.101(3) -0.021(3) 0.025(2) -0.025(2)
C3 0.054(3) 0.216(10) 0.138(6) -0.061(7) 0.026(4) 0.004(4)
C4 0.072(4) 0.161(7) 0.149(7) -0.043(6) -0.014(4) 0.041(4)
O2 0.0632(19) 0.092(2) 0.112(3) -0.014(2) -0.0163(18) 0.0171(17)
C5 0.094(4) 0.084(4) 0.136(5) 0.004(4) -0.057(4) 0.016(3)
C6 0.110(5) 0.113(5) 0.082(4) 0.017(3) -0.038(3) -0.002(4)
N1 0.093(3) 0.084(3) 0.064(2) 0.0093(19) -0.020(2) -0.011(2)
C7 0.114(4) 0.087(4) 0.083(3) 0.027(3) -0.022(3) -0.021(3)
C8 0.089(3) 0.076(3) 0.082(3) 0.013(2) 0.002(3) -0.023(3)
O3 0.0573(16) 0.0689(17) 0.0740(18) 0.0002(14) -0.0068(13) -0.0126(13)
C9 0.058(2) 0.061(2) 0.089(3) -0.016(2) -0.009(2) -0.0061(18)
C10 0.071(3) 0.074(3) 0.076(3) -0.029(2) -0.005(2) 0.000(2)
O4 0.087(2) 0.0711(18) 0.0547(16) -0.0111(13) -0.0098(14) -0.0008(15)
C11 0.130(5) 0.115(5) 0.057(3) -0.004(3) -0.017(3) -0.019(4)
C12 0.157(6) 0.121(5) 0.064(3) 0.025(3) -0.029(4) -0.016(5)
N2 0.128(4) 0.084(3) 0.065(2) 0.006(2) 0.006(2) -0.013(3)
C13 0.186(8) 0.084(4) 0.090(4) 0.020(3) 0.019(5) -0.011(4)
C14 0.162(6) 0.061(3) 0.097(4) 0.016(3) -0.023(4) 0.005(3)
O5 0.087(2) 0.0648(18) 0.092(2) -0.0074(17) -0.0033(18) 0.0114(16)
C15 0.082(3) 0.066(3) 0.121(5) -0.017(3) -0.001(3) 0.006(2)
C16 0.079(3) 0.068(3) 0.107(4) -0.038(3) 0.026(3) -0.005(2)
O6 0.084(2) 0.084(2) 0.0689(19) -0.0234(16) 0.0063(16) -0.0041(17)
C17 0.123(5) 0.110(5) 0.063(3) -0.021(3) 0.011(3) -0.005(4)
C18 0.134(5) 0.125(5) 0.049(2) 0.005(3) 0.019(3) -0.009(4)

loop_
_atom_type_symbol
_atom_type_description
_atom_type_scat_dispersion_real
_atom_type_scat_dispersion_imag
_atom_type_scat_source
C C 0.0033 0.0016 'International Tables Vol C Tables 4.2.6.8 and 6.1.1.4'
H H 0.0000 0.0000 'International Tables Vol C Tables 4.2.6.8 and 6.1.1.4'
N N 0.0061 0.0033 'International Tables Vol C Tables 4.2.6.8 and 6.1.1.4'
O O 0.0106 0.0060 'International Tables Vol C Tables 4.2.6.8 and 6.1.1.4'
F F 0.0171 0.0103 'International Tables Vol C Tables 4.2.6.8 and 6.1.1.4'
K K 0.2009 0.2494 'International Tables Vol C Tables 4.2.6.8 and 6.1.1.4'
I I -0.4742 1.8119 'International Tables Vol C Tables 4.2.6.8 and 6.1.1.4'

loop_
_geom_angle_atom_site_label_1
_geom_angle_atom_site_label_2
_geom_angle_atom_site_label_3
_geom_angle
_geom_angle_site_symmetry_1
_geom_angle_site_symmetry_3
_geom_angle_publ_flag
C20 C19 C24 116.7(3) . . ?
C20 C19 I1 122.3(3) . . ?
C24 C19 I1 120.9(3) . . ?
F1 C20 C21 118.1(3) . . ?
F1 C20 C19 118.5(3) . . ?
C21 C20 C19 123.4(3) . . ?
C20 C21 C22 116.4(3) . . ?
C20 C21 I2 123.7(3) . . ?
C22 C21 I2 119.9(3) . . ?
F2 C22 C21 117.9(3) . . ?
F2 C22 C23 117.9(3) . . ?
C21 C22 C23 124.2(3) . . ?
C22 C23 C24 116.0(3) . . ?
C22 C23 I3 121.6(3) . . ?
C24 C23 I3 122.3(3) . . ?
F3 C24 C19 118.1(3) . . ?
F3 C24 C23 118.6(3) . . ?
C19 C24 C23 123.2(4) . . ?
O3 K O4 61.53(9) . . ?
O3 K O1 116.07(12) . . ?
O4 K O1 96.26(11) . . ?
O3 K O5 139.92(10) . . ?
O4 K O5 96.79(10) . . ?
O1 K O5 98.51(13) . . ?
O3 K O6 98.78(10) . . ?
O4 K O6 117.15(10) . . ?
O1 K O6 140.61(12) . . ?
O5 K O6 59.44(11) . . ?
O3 K O2 95.58(10) . . ?
O4 K O2 137.31(10) . . ?
O1 K O2 60.00(13) . . ?
O5 K O2 120.07(11) . . ?
O6 K O2 100.81(11) . . ?
O3 K N1 60.80(10) . . ?
O4 K N1 120.80(11) . . ?
O1 K N1 119.94(14) . . ?
O5 K N1 119.26(12) . . ?
O6 K N1 61.19(12) . . ?
O2 K N1 60.87(12) . . ?
O3 K N2 120.13(11) . . ?
O4 K N2 60.19(12) . . ?
O1 K N2 59.46(15) . . ?
O5 K N2 60.37(12) . . ?
O6 K N2 118.66(13) . . ?
O2 K N2 118.39(14) . . ?
N1 K N2 179.00(14) . . ?
N2 C1 C2 113.0(6) . . ?
N2 C1 H1A 109.0 . . ?
C2 C1 H1A 109.0 . . ?
N2 C1 H1B 109.0 . . ?
C2 C1 H1B 109.0 . . ?
H1A C1 H1B 107.8 . . ?
O1 C2 C1 108.4(6) . . ?
O1 C2 H2A 110.0 . . ?
C1 C2 H2A 110.0 . . ?
O1 C2 H2B 110.0 . . ?
C1 C2 H2B 110.0 . . ?
H2A C2 H2B 108.4 . . ?
C2 O1 C3 112.0(6) . . ?
C2 O1 K 121.0(4) . . ?
C3 O1 K 115.9(4) . . ?
O1 C3 C4 110.8(6) . . ?
O1 C3 H3A 109.5 . . ?
C4 C3 H3A 109.5 . . ?
O1 C3 H3B 109.5 . . ?
C4 C3 H3B 109.5 . . ?
H3A C3 H3B 108.1 . . ?
O2 C4 C3 110.3(6) . . ?
O2 C4 H4A 109.6 . . ?
C3 C4 H4A 109.6 . . ?
O2 C4 H4B 109.6 . . ?
C3 C4 H4B 109.6 . . ?
H4A C4 H4B 108.1 . . ?
C4 O2 C5 113.1(5) . . ?
C4 O2 K 111.2(4) . . ?
C5 O2 K 114.4(3) . . ?
O2 C5 C6 110.8(5) . . ?
O2 C5 H5A 109.5 . . ?
C6 C5 H5A 109.5 . . ?
O2 C5 H5B 109.5 . . ?
C6 C5 H5B 109.5 . . ?
H5A C5 H5B 108.1 . . ?
N1 C6 C5 113.7(5) . . ?
N1 C6 H6A 108.8 . . ?
C5 C6 H6A 108.8 . . ?
N1 C6 H6B 108.8 . . ?
C5 C6 H6B 108.8 . . ?
H6A C6 H6B 107.7 . . ?
C6 N1 C7 110.1(5) . . ?
C6 N1 C18 109.4(5) . . ?
C7 N1 C18 111.4(5) . . ?
C6 N1 K 109.6(3) . . ?
C7 N1 K 108.4(3) . . ?
C18 N1 K 107.9(3) . . ?
N1 C7 C8 113.5(4) . . ?
N1 C7 H7A 108.9 . . ?
C8 C7 H7A 108.9 . . ?
N1 C7 H7B 108.9 . . ?
C8 C7 H7B 108.9 . . ?
H7A C7 H7B 107.7 . . ?
O3 C8 C7 108.6(4) . . ?
O3 C8 H8A 110.0 . . ?
C7 C8 H8A 110.0 . . ?
O3 C8 H8B 110.0 . . ?
C7 C8 H8B 110.0 . . ?
H8A C8 H8B 108.4 . . ?
C9 O3 C8 110.3(3) . . ?
C9 O3 K 115.1(3) . . ?
C8 O3 K 117.8(3) . . ?
O3 C9 C10 110.5(4) . . ?
O3 C9 H9A 109.6 . . ?
C10 C9 H9A 109.6 . . ?
O3 C9 H9B 109.6 . . ?
C10 C9 H9B 109.6 . . ?
H9A C9 H9B 108.1 . . ?
O4 C10 C9 110.3(4) . . ?
O4 C10 H10A 109.6 . . ?
C9 C10 H10A 109.6 . . ?
O4 C10 H10B 109.6 . . ?
C9 C10 H10B 109.6 . . ?
H10A C10 H10B 108.1 . . ?
C11 O4 C10 110.6(4) . . ?
C11 O4 K 119.9(3) . . ?
C10 O4 K 110.9(3) . . ?
O4 C11 C12 110.0(5) . . ?
O4 C11 H11A 109.7 . . ?
C12 C11 H11A 109.7 . . ?
O4 C11 H11B 109.7 . . ?
C12 C11 H11B 109.7 . . ?
H11A C11 H11B 108.2 . . ?
N2 C12 C11 114.2(5) . . ?
N2 C12 H12A 108.7 . . ?
C11 C12 H12A 108.7 . . ?
N2 C12 H12B 108.7 . . ?
C11 C12 H12B 108.7 . . ?
H12A C12 H12B 107.6 . . ?
C13 N2 C12 111.7(6) . . ?
C13 N2 C1 109.0(6) . . ?
C12 N2 C1 110.6(6) . . ?
C13 N2 K 108.4(4) . . ?
C12 N2 K 108.0(3) . . ?
C1 N2 K 109.0(4) . . ?
N2 C13 C14 114.7(6) . . ?
N2 C13 H13A 108.6 . . ?
C14 C13 H13A 108.6 . . ?
N2 C13 H13B 108.6 . . ?
C14 C13 H13B 108.6 . . ?
H13A C13 H13B 107.6 . . ?
O5 C14 C13 110.6(5) . . ?
O5 C14 H14A 109.5 . . ?
C13 C14 H14A 109.5 . . ?
O5 C14 H14B 109.5 . . ?
C13 C14 H14B 109.5 . . ?
H14A C14 H14B 108.1 . . ?
C15 O5 C14 112.3(5) . . ?
C15 O5 K 116.0(3) . . ?
C14 O5 K 118.1(3) . . ?
O5 C15 C16 110.0(4) . . ?
O5 C15 H15A 109.7 . . ?
C16 C15 H15A 109.7 . . ?
O5 C15 H15B 109.7 . . ?
C16 C15 H15B 109.7 . . ?
H15A C15 H15B 108.2 . . ?
O6 C16 C15 111.3(4) . . ?
O6 C16 H16A 109.4 . . ?
C15 C16 H16A 109.4 . . ?
O6 C16 H16B 109.4 . . ?
C15 C16 H16B 109.4 . . ?
H16A C16 H16B 108.0 . . ?
C17 O6 C16 111.8(4) . . ?
C17 O6 K 115.0(3) . . ?
C16 O6 K 115.0(3) . . ?
O6 C17 C18 110.5(5) . . ?
O6 C17 H17A 109.5 . . ?
C18 C17 H17A 109.5 . . ?
O6 C17 H17B 109.5 . . ?
C18 C17 H17B 109.5 . . ?
H17A C17 H17B 108.1 . . ?
C17 C18 N1 113.8(5) . . ?
C17 C18 H18A 108.8 . . ?
N1 C18 H18A 108.8 . . ?
C17 C18 H18B 108.8 . . ?
N1 C18 H18B 108.8 . . ?
H18A C18 H18B 107.7 . . ?

loop_
_geom_bond_atom_site_label_1
_geom_bond_atom_site_label_2
_geom_bond_distance
_geom_bond_site_symmetry_2
_geom_bond_publ_flag
I1 C19 2.095(4) . ?
I2 C21 2.116(4) . ?
I3 C23 2.105(4) . ?
F1 C20 1.348(4) . ?
F2 C22 1.344(4) . ?
F3 C24 1.339(4) . ?
C19 C20 1.381(6) . ?
C19 C24 1.383(5) . ?
C20 C21 1.377(5) . ?
C21 C22 1.377(5) . ?
C22 C23 1.379(5) . ?
C23 C24 1.386(5) . ?
K O3 2.766(3) . ?
K O4 2.805(3) . ?
K O1 2.806(4) . ?
K O5 2.839(3) . ?
K O6 2.844(3) . ?
K O2 2.866(3) . ?
K N1 2.993(4) . ?
K N2 2.995(4) . ?
C1 N2 1.478(9) . ?
C1 C2 1.505(10) . ?
C1 H1A 0.9700 . ?
C1 H1B 0.9700 . ?
C2 O1 1.388(9) . ?
C2 H2A 0.9700 . ?
C2 H2B 0.9700 . ?
O1 C3 1.410(8) . ?
C3 C4 1.481(12) . ?
C3 H3A 0.9700 . ?
C3 H3B 0.9700 . ?
C4 O2 1.381(8) . ?
C4 H4A 0.9700 . ?
C4 H4B 0.9700 . ?
O2 C5 1.469(8) . ?
C5 C6 1.481(9) . ?
C5 H5A 0.9700 . ?
C5 H5B 0.9700 . ?
C6 N1 1.437(7) . ?
C6 H6A 0.9700 . ?
C6 H6B 0.9700 . ?
N1 C7 1.475(7) . ?
N1 C18 1.503(8) . ?
C7 C8 1.500(7) . ?
C7 H7A 0.9700 . ?
C7 H7B 0.9700 . ?
C8 O3 1.418(6) . ?
C8 H8A 0.9700 . ?
C8 H8B 0.9700 . ?
O3 C9 1.417(5) . ?
C9 C10 1.474(7) . ?
C9 H9A 0.9700 . ?
C9 H9B 0.9700 . ?
C10 O4 1.421(6) . ?
C10 H10A 0.9700 . ?
C10 H10B 0.9700 . ?
O4 C11 1.414(6) . ?
C11 C12 1.477(9) . ?
C11 H11A 0.9700 . ?
C11 H11B 0.9700 . ?
C12 N2 1.474(8) . ?
C12 H12A 0.9700 . ?
C12 H12B 0.9700 . ?
N2 C13 1.434(8) . ?
C13 C14 1.485(10) . ?
C13 H13A 0.9700 . ?
C13 H13B 0.9700 . ?
C14 O5 1.444(7) . ?
C14 H14A 0.9700 . ?
C14 H14B 0.9700 . ?
O5 C15 1.380(7) . ?
C15 C16 1.483(8) . ?
C15 H15A 0.9700 . ?
C15 H15B 0.9700 . ?
C16 O6 1.434(6) . ?
C16 H16A 0.9700 . ?
C16 H16B 0.9700 . ?
O6 C17 1.394(7) . ?
C17 C18 1.486(9) . ?
C17 H17A 0.9700 . ?
C17 H17B 0.9700 . ?
C18 H18A 0.9700 . ?
C18 H18B 0.9700 . ?

loop_
_geom_torsion_atom_site_label_1
_geom_torsion_atom_site_label_2
_geom_torsion_atom_site_label_3
_geom_torsion_atom_site_label_4
_geom_torsion
_geom_torsion_site_symmetry_1
_geom_torsion_site_symmetry_2
_geom_torsion_site_symmetry_3
_geom_torsion_site_symmetry_4
_geom_torsion_publ_flag
C24 C19 C20 F1 -179.4(4) . . . . ?
I1 C19 C20 F1 -3.1(5) . . . . ?
C24 C19 C20 C21 0.0(6) . . . . ?
I1 C19 C20 C21 176.3(3) . . . . ?
F1 C20 C21 C22 178.2(4) . . . . ?
C19 C20 C21 C22 -1.2(6) . . . . ?
F1 C20 C21 I2 -0.5(5) . . . . ?
C19 C20 C21 I2 -179.8(3) . . . . ?
C20 C21 C22 F2 -178.9(4) . . . . ?
I2 C21 C22 F2 -0.2(5) . . . . ?
C20 C21 C22 C23 0.6(6) . . . . ?
I2 C21 C22 C23 179.3(3) . . . . ?
F2 C22 C23 C24 -179.4(4) . . . . ?
C21 C22 C23 C24 1.1(6) . . . . ?
F2 C22 C23 I3 5.0(5) . . . . ?
C21 C22 C23 I3 -174.4(3) . . . . ?
C20 C19 C24 F3 -179.5(4) . . . . ?
I1 C19 C24 F3 4.1(5) . . . . ?
C20 C19 C24 C23 1.9(6) . . . . ?
I1 C19 C24 C23 -174.4(3) . . . . ?
C22 C23 C24 F3 179.0(4) . . . . ?
I3 C23 C24 F3 -5.4(5) . . . . ?
C22 C23 C24 C19 -2.4(6) . . . . ?
I3 C23 C24 C19 173.1(3) . . . . ?
N2 C1 C2 O1 62.9(9) . . . . ?
C1 C2 O1 C3 171.1(6) . . . . ?
C1 C2 O1 K -46.6(8) . . . . ?
O3 K O1 C2 127.9(5) . . . . ?
O4 K O1 C2 66.6(5) . . . . ?
O5 K O1 C2 -31.2(5) . . . . ?
O6 K O1 C2 -82.4(5) . . . . ?
O2 K O1 C2 -151.2(5) . . . . ?
N1 K O1 C2 -162.3(5) . . . . ?
N2 K O1 C2 16.8(5) . . . . ?
O3 K O1 C3 -91.1(5) . . . . ?
O4 K O1 C3 -152.4(5) . . . . ?
O5 K O1 C3 109.8(5) . . . . ?
O6 K O1 C3 58.7(6) . . . . ?
O2 K O1 C3 -10.1(5) . . . . ?
N1 K O1 C3 -21.3(6) . . . . ?
N2 K O1 C3 157.8(6) . . . . ?
C2 O1 C3 C4 -174.7(6) . . . . ?
K O1 C3 C4 40.9(8) . . . . ?
O1 C3 C4 O2 -65.3(8) . . . . ?
C3 C4 O2 C5 -175.6(5) . . . . ?
C3 C4 O2 K 54.0(7) . . . . ?
O3 K O2 C4 93.8(5) . . . . ?
O4 K O2 C4 40.7(5) . . . . ?
O1 K O2 C4 -23.1(5) . . . . ?
O5 K O2 C4 -105.3(5) . . . . ?
O6 K O2 C4 -166.1(5) . . . . ?
N1 K O2 C4 145.8(5) . . . . ?
N2 K O2 C4 -34.9(5) . . . . ?
O3 K O2 C5 -35.9(4) . . . . ?
O4 K O2 C5 -89.0(4) . . . . ?
O1 K O2 C5 -152.8(4) . . . . ?
O5 K O2 C5 125.0(4) . . . . ?
O6 K O2 C5 64.2(4) . . . . ?
N1 K O2 C5 16.1(4) . . . . ?
N2 K O2 C5 -164.6(4) . . . . ?
C4 O2 C5 C6 -175.8(5) . . . . ?
K O2 C5 C6 -47.1(5) . . . . ?
O2 C5 C6 N1 66.3(7) . . . . ?
C5 C6 N1 C7 71.6(7) . . . . ?
C5 C6 N1 C18 -165.7(5) . . . . ?
C5 C6 N1 K -47.6(6) . . . . ?
O3 K N1 C6 131.5(4) . . . . ?
O4 K N1 C6 145.8(4) . . . . ?
O1 K N1 C6 26.5(4) . . . . ?
O5 K N1 C6 -94.7(4) . . . . ?
O6 K N1 C6 -108.0(4) . . . . ?
O2 K N1 C6 15.5(4) . . . . ?
N2 K N1 C6 -27(8) . . . . ?
O3 K N1 C7 11.3(3) . . . . ?
O4 K N1 C7 25.6(4) . . . . ?
O1 K N1 C7 -93.7(4) . . . . ?
O5 K N1 C7 145.1(4) . . . . ?
O6 K N1 C7 131.8(4) . . . . ?
O2 K N1 C7 -104.7(4) . . . . ?
N2 K N1 C7 -147(8) . . . . ?
O3 K N1 C18 -109.5(4) . . . . ?
O4 K N1 C18 -95.2(4) . . . . ?
O1 K N1 C18 145.5(3) . . . . ?
O5 K N1 C18 24.3(4) . . . . ?
O6 K N1 C18 11.0(3) . . . . ?
O2 K N1 C18 134.5(4) . . . . ?
N2 K N1 C18 92(8) . . . . ?
C6 N1 C7 C8 -162.6(5) . . . . ?
C18 N1 C7 C8 76.0(6) . . . . ?
K N1 C7 C8 -42.6(6) . . . . ?
N1 C7 C8 O3 64.8(7) . . . . ?
C7 C8 O3 C9 172.6(4) . . . . ?
C7 C8 O3 K -52.5(5) . . . . ?
O4 K O3 C9 -11.4(3) . . . . ?
O1 K O3 C9 -94.1(3) . . . . ?
O5 K O3 C9 52.8(3) . . . . ?
O6 K O3 C9 104.8(3) . . . . ?
O2 K O3 C9 -153.3(3) . . . . ?
N1 K O3 C9 154.6(3) . . . . ?
N2 K O3 C9 -25.8(3) . . . . ?
O4 K O3 C8 -144.2(3) . . . . ?
O1 K O3 C8 133.1(3) . . . . ?
O5 K O3 C8 -80.0(3) . . . . ?
O6 K O3 C8 -28.0(3) . . . . ?
O2 K O3 C8 73.8(3) . . . . ?
N1 K O3 C8 21.8(3) . . . . ?
N2 K O3 C8 -158.6(3) . . . . ?
C8 O3 C9 C10 178.8(4) . . . . ?
K O3 C9 C10 42.6(4) . . . . ?
O3 C9 C10 O4 -65.3(5) . . . . ?
C9 C10 O4 C11 -171.9(4) . . . . ?
C9 C10 O4 K 52.6(4) . . . . ?
O3 K O4 C11 -152.3(4) . . . . ?
O1 K O4 C11 -36.0(4) . . . . ?
O5 K O4 C11 63.4(4) . . . . ?
O6 K O4 C11 122.5(4) . . . . ?
O2 K O4 C11 -87.4(4) . . . . ?
N1 K O4 C11 -166.5(4) . . . . ?
N2 K O4 C11 13.4(4) . . . . ?
O3 K O4 C10 -21.4(3) . . . . ?
O1 K O4 C10 94.9(3) . . . . ?
O5 K O4 C10 -165.7(3) . . . . ?
O6 K O4 C10 -106.7(3) . . . . ?
O2 K O4 C10 43.4(3) . . . . ?
N1 K O4 C10 -35.6(3) . . . . ?
N2 K O4 C10 144.2(3) . . . . ?
C10 O4 C11 C12 -173.8(5) . . . . ?
K O4 C11 C12 -42.8(7) . . . . ?
O4 C11 C12 N2 62.3(8) . . . . ?
C11 C12 N2 C13 -167.0(6) . . . . ?
C11 C12 N2 C1 71.4(7) . . . . ?
C11 C12 N2 K -47.8(7) . . . . ?
C2 C1 N2 C13 71.5(8) . . . . ?
C2 C1 N2 C12 -165.3(6) . . . . ?
C2 C1 N2 K -46.7(7) . . . . ?
O3 K N2 C13 153.1(5) . . . . ?
O4 K N2 C13 138.5(5) . . . . ?
O1 K N2 C13 -102.5(5) . . . . ?
O5 K N2 C13 19.7(5) . . . . ?
O6 K N2 C13 31.9(5) . . . . ?
O2 K N2 C13 -90.7(5) . . . . ?
N1 K N2 C13 -49(8) . . . . ?
O3 K N2 C12 31.9(5) . . . . ?
O4 K N2 C12 17.3(4) . . . . ?
O1 K N2 C12 136.2(5) . . . . ?
O5 K N2 C12 -101.6(5) . . . . ?
O6 K N2 C12 -89.4(4) . . . . ?
O2 K N2 C12 148.1(4) . . . . ?
N1 K N2 C12 -170(8) . . . . ?
O3 K N2 C1 -88.3(4) . . . . ?
O4 K N2 C1 -102.9(4) . . . . ?
O1 K N2 C1 16.0(4) . . . . ?
O5 K N2 C1 138.2(5) . . . . ?
O6 K N2 C1 150.5(4) . . . . ?
O2 K N2 C1 27.9(5) . . . . ?
N1 K N2 C1 70(8) . . . . ?
C12 N2 C13 C14 68.5(7) . . . . ?
C1 N2 C13 C14 -169.0(6) . . . . ?
K N2 C13 C14 -50.5(7) . . . . ?
N2 C13 C14 O5 62.7(8) . . . . ?
C13 C14 O5 C15 -178.4(5) . . . . ?
C13 C14 O5 K -39.4(7) . . . . ?
O3 K O5 C15 45.3(4) . . . . ?
O4 K O5 C15 98.2(4) . . . . ?
O1 K O5 C15 -164.4(4) . . . . ?
O6 K O5 C15 -19.5(3) . . . . ?
O2 K O5 C15 -104.3(4) . . . . ?
N1 K O5 C15 -33.0(4) . . . . ?
N2 K O5 C15 148.1(4) . . . . ?
O3 K O5 C14 -92.3(4) . . . . ?
O4 K O5 C14 -39.4(4) . . . . ?
O1 K O5 C14 58.0(4) . . . . ?
O6 K O5 C14 -157.0(4) . . . . ?
O2 K O5 C14 118.1(4) . . . . ?
N1 K O5 C14 -170.6(4) . . . . ?
N2 K O5 C14 10.5(4) . . . . ?
C14 O5 C15 C16 -171.0(4) . . . . ?
K O5 C15 C16 49.0(5) . . . . ?
O5 C15 C16 O6 -61.6(6) . . . . ?
C15 C16 O6 C17 176.4(5) . . . . ?
C15 C16 O6 K 42.8(5) . . . . ?
O3 K O6 C17 70.9(4) . . . . ?
O4 K O6 C17 133.4(4) . . . . ?
O1 K O6 C17 -81.8(4) . . . . ?
O5 K O6 C17 -145.2(4) . . . . ?
O2 K O6 C17 -26.5(4) . . . . ?
N1 K O6 C17 21.4(4) . . . . ?
N2 K O6 C17 -157.5(4) . . . . ?
O3 K O6 C16 -157.0(3) . . . . ?
O4 K O6 C16 -94.6(3) . . . . ?
O1 K O6 C16 50.3(4) . . . . ?
O5 K O6 C16 -13.1(3) . . . . ?
O2 K O6 C16 105.6(3) . . . . ?
N1 K O6 C16 153.4(4) . . . . ?
N2 K O6 C16 -25.4(4) . . . . ?
C16 O6 C17 C18 173.5(5) . . . . ?
K O6 C17 C18 -53.0(6) . . . . ?
O6 C17 C18 N1 66.8(7) . . . . ?
C6 N1 C18 C17 76.7(6) . . . . ?
C7 N1 C18 C17 -161.4(5) . . . . ?
K N1 C18 C17 -42.5(6) . . . . ?
